data_4515451
loop_
_publ_author_name
'Brunet, Gabriel'
'Robeyns, Koen'
'Huynh, Racheal P. S.'
'Lin, Jian-Bin'
'Collins, Sean P.'
'Facey, Glenn A.'
'Shimizu, George K. H.'
'Woo, Tom K.'
'Murugesu, Muralee'

_publ_section_title
;
 Design Strategy for the Controlled Generation of Cationic Frameworks and
 Ensuing Anion-Exchange Capabilities.
;
_journal_issue 3
_journal_name_full 'ACS applied materials &amp; interfaces'
_journal_page_first 3181
_journal_page_last 3188
_journal_paper_doi 10.1021/acsami.8b15946
_journal_volume 11
_journal_year 2019
_chemical_formula_moiety 'C45 H30 Co3 N15 O7, N O3'
_chemical_formula_sum 'C45 H30 Co3 N16 O10'
_chemical_formula_weight 1131.64
_space_group_crystal_system hexagonal
_space_group_IT_number 186
_space_group_name_Hall 'P 6c -2c'
_space_group_name_H-M_alt 'P 63 m c'
_atom_sites_solution_hydrogens geom
_audit_creation_method SHELXL-2014/7
_cell_angle_alpha 90
_cell_angle_beta 90
_cell_angle_gamma 120
_cell_formula_units_Z 2
_cell_length_a 16.7567(5)
_cell_length_b 16.7567(5)
_cell_length_c 19.0343(7)
_cell_measurement_reflns_used 46272
_cell_measurement_temperature 200(2)
_cell_measurement_theta_max 30.5540
_cell_measurement_theta_min 1.7850
_cell_volume 4628.5(3)
_computing_cell_refinement
;
CrysAlisPro, Agilent Technologies,
Version 1.171.37.35 (release 13-08-2014 CrysAlis171 .NET)
(compiled Aug 13 2014,18:06:01)
;
_computing_data_reduction
;
CrysAlisPro, Agilent Technologies,
Version 1.171.37.35 (release 13-08-2014 CrysAlis171 .NET)
(compiled Aug 13 2014,18:06:01)
;
_computing_molecular_graphics 'MERCURY (Macrae et al., 2008)'
_computing_publication_material
;

'MERCURY (Macrae et al., 2008), Platon (Spek, 2009)'



;
_computing_structure_refinement 'SHELXL-2014/7 (Sheldrick, 2014)'
_computing_structure_solution 'SHELXT (Sheldrick, 2015)'
_diffrn_ambient_temperature 200(2)
_diffrn_measured_fraction_theta_full 0.999
_diffrn_measured_fraction_theta_max 0.993
_diffrn_measurement_device_type 'Bruker APEX-II CCD'
_diffrn_measurement_method '\f and \w scans'
_diffrn_radiation_type MoK\a
_diffrn_radiation_wavelength 0.71073
_diffrn_reflns_av_R_equivalents 0.0774
_diffrn_reflns_av_unetI/netI 0.0328
_diffrn_reflns_Laue_measured_fraction_full 0.999
_diffrn_reflns_Laue_measured_fraction_max 0.993
_diffrn_reflns_limit_h_max 20
_diffrn_reflns_limit_h_min -19
_diffrn_reflns_limit_k_max 21
_diffrn_reflns_limit_k_min -23
_diffrn_reflns_limit_l_max 22
_diffrn_reflns_limit_l_min -26
_diffrn_reflns_number 70484
_diffrn_reflns_point_group_measured_fraction_full 1.000
_diffrn_reflns_point_group_measured_fraction_max 0.993
_diffrn_reflns_theta_full 25.242
_diffrn_reflns_theta_max 30.608
_diffrn_reflns_theta_min 1.765
_exptl_absorpt_coefficient_mu 0.571
_exptl_absorpt_correction_T_max 1.00000
_exptl_absorpt_correction_T_min 0.94336
_exptl_absorpt_correction_type multi-scan
_exptl_absorpt_process_details
;
CrysAlisPro, Agilent Technologies,
Version 1.171.37.35 (release 13-08-2014 CrysAlis171 .NET)
(compiled Aug 13 2014,18:06:01)
Empirical absorption correction using spherical harmonics,
 implemented in SCALE3 ABSPACK scaling algorithm.
;
_exptl_crystal_colour orange
_exptl_crystal_density_diffrn 0.812
_exptl_crystal_description block
_exptl_crystal_F_000 1146
_exptl_crystal_size_max 0.19
_exptl_crystal_size_mid 0.16
_exptl_crystal_size_min 0.16
_refine_diff_density_max 0.577
_refine_diff_density_min -0.248
_refine_diff_density_rms 0.040
_refine_ls_abs_structure_details
;
 Refined as an inversion twin.
;
_refine_ls_abs_structure_Flack 0.28(2)
_refine_ls_extinction_method none
_refine_ls_goodness_of_fit_ref 1.045
_refine_ls_hydrogen_treatment constr
_refine_ls_matrix_type full
_refine_ls_number_parameters 170
_refine_ls_number_reflns 4875
_refine_ls_number_restraints 31
_refine_ls_restrained_S_all 1.044
_refine_ls_R_factor_all 0.0480
_refine_ls_R_factor_gt 0.0404
_refine_ls_shift/su_max 0.001
_refine_ls_shift/su_mean 0.000
_refine_ls_structure_factor_coef Fsqd
_refine_ls_weighting_details 'w=1/[\s^2^(Fo^2^)+(0.0414P)^2^+2.7601P] where P=(Fo^2^+2Fc^2^)/3'
_refine_ls_weighting_scheme calc
_refine_ls_wR_factor_gt 0.0880
_refine_ls_wR_factor_ref 0.0923
_reflns_Friedel_coverage 0.946
_reflns_Friedel_fraction_full 1.000
_reflns_Friedel_fraction_max 0.994
_reflns_number_gt 4414
_reflns_number_total 4875
_reflns_threshold_expression 'I > 2\s(I)'
_cod_data_source_file mm665-2_kr.cif
_cod_data_source_block mm665
_cod_database_code 4515451
_shelx_shelxl_version_number 2014/7
_shelx_space_group_comment
;
The symmetry employed for this shelxl refinement is uniquely defined
by the following loop, which should always be used as a source of
symmetry information in preference to the above space-group names.
They are only intended as comments.
;

loop_
_space_group_symop_operation_xyz
'x, y, z'
'-y, x-y, z'
'-x+y, -x, z'
'-x, -y, z+1/2'
'y, -x+y, z+1/2'
'x-y, x, z+1/2'
'-y, -x, z'
'-x+y, y, z'
'x, x-y, z'
'y, x, z+1/2'
'x-y, -y, z+1/2'
'-x, -x+y, z+1/2'

loop_
_atom_site_label
_atom_site_type_symbol
_atom_site_fract_x
_atom_site_fract_y
_atom_site_fract_z
_atom_site_U_iso_or_equiv
_atom_site_adp_type
_atom_site_occupancy
_atom_site_site_symmetry_order
_atom_site_calc_flag
_atom_site_refinement_flags_posn
_atom_site_refinement_flags_adp
_atom_site_refinement_flags_occupancy
_atom_site_disorder_assembly
_atom_site_disorder_group
Co1 Co 0.26456(2) 0.73544(2) 0.71318(3) 0.01026(10) Uani 1 2 d S T P . .
O2 O 0.33333 0.66667 0.69231(18) 0.0092(8) Uani 1 6 d S T P . .
O11 O 0.16657(15) 0.65049(15) 0.63901(11) 0.0258(5) Uani 1 1 d . . . . .
C12 C 0.1404(3) 0.57021(13) 0.61827(19) 0.0196(7) Uani 1 2 d S T P A .
C13 C 0.0706(3) 0.53532(15) 0.5586(2) 0.0226(8) Uani 1 2 d S T P . .
C14 C 0.0186(8) 0.4465(7) 0.5438(5) 0.045(3) Uani 0.5 1 d . . P A 1
H14 H 0.0227 0.4026 0.5729 0.054 Uiso 0.5 1 calc R U P A 1
C15 C -0.0430(6) 0.4147(6) 0.4859(6) 0.036(2) Uani 0.5 1 d . . P A 1
H15 H -0.0794 0.3507 0.4765 0.044 Uiso 0.5 1 calc R U P A 1
C16 C -0.0493(3) 0.47533(15) 0.4454(2) 0.0275(9) Uani 1 2 d S T P . .
N17 N -0.1079(3) 0.44605(13) 0.38429(18) 0.0230(7) Uani 1 2 d S T P A .
C18 C -0.1401(2) 0.36533(19) 0.34856(15) 0.0241(6) Uani 1 1 d . . . . .
H18 H -0.1300 0.3164 0.3617 0.029 Uiso 1 1 calc R U . A .
N19 N -0.18685(16) 0.36494(15) 0.29352(12) 0.0179(5) Uani 1 1 d . . . . .
C14B C 0.0576(8) 0.4569(7) 0.5189(5) 0.049(3) Uani 0.5 1 d . . P A 2
H14B H 0.0898 0.4257 0.5313 0.059 Uiso 0.5 1 calc R U P A 2
C15B C -0.0018(9) 0.4272(7) 0.4629(7) 0.047(3) Uani 0.5 1 d . . P A 2
H15B H -0.0112 0.3754 0.4361 0.056 Uiso 0.5 1 calc R U P A 2
N21 N 0.19224(9) 0.80776(9) 0.72486(18) 0.0189(7) Uani 1 2 d S T P . .
C22 C 0.09981(18) 0.76304(18) 0.72576(19) 0.0305(8) Uani 1 1 d . . . . .
H22 H 0.0675 0.6976 0.7249 0.037 Uiso 1 1 calc R U . . .
C23 C 0.04907(19) 0.80794(19) 0.7280(2) 0.0384(11) Uani 1 1 d . . . . .
H23 H -0.0164 0.7738 0.7281 0.046 Uiso 1 1 calc R U . . .
C24 C 0.09601(13) 0.90399(13) 0.7299(3) 0.0310(11) Uani 1 2 d S T P . .
C25 C 0.04482(13) 0.95518(13) 0.7312(3) 0.0356(14) Uani 1 2 d S T P . .
N26 N 0.0944(2) 1.04722(11) 0.7316(2) 0.0370(12) Uani 1 2 d S T P . .
O51 O 0.328(9) 0.652(5) 0.9512(14) 0.215(14) Uani 0.1667 1 d G U P B -3
N52 N 0.312(6) 0.619(3) 1.0119(13) 0.29(3) Uani 0.1667 1 d G U P B -3
O53 O 0.377(5) 0.646(4) 1.055(3) 0.28(2) Uani 0.1667 1 d G U P B -3
O54 O 0.236(5) 0.550(5) 1.026(3) 0.31(3) Uani 0.1667 1 d G U P B -3

loop_
_atom_site_aniso_label
_atom_site_aniso_U_11
_atom_site_aniso_U_22
_atom_site_aniso_U_33
_atom_site_aniso_U_23
_atom_site_aniso_U_13
_atom_site_aniso_U_12
Co1 0.01044(14) 0.01044(14) 0.01109(17) 0.00004(11) -0.00004(11) 0.00612(14)
O2 0.0104(11) 0.0104(11) 0.0066(18) 0.000 0.000 0.0052(5)
O11 0.0272(11) 0.0277(11) 0.0277(10) -0.0082(8) -0.0152(8) 0.0175(9)
C12 0.0177(17) 0.0235(14) 0.0158(16) -0.0036(7) -0.0073(14) 0.0088(9)
C13 0.022(2) 0.0254(14) 0.0190(18) -0.0054(8) -0.0108(15) 0.0112(10)
C14 0.063(7) 0.026(4) 0.043(6) 0.001(4) -0.026(4) 0.019(4)
C15 0.031(5) 0.022(3) 0.051(6) -0.007(3) -0.030(4) 0.010(4)
C16 0.031(2) 0.0289(15) 0.0236(19) -0.0102(8) -0.0205(17) 0.0153(11)
N17 0.0275(19) 0.0224(12) 0.0207(16) -0.0070(7) -0.0140(14) 0.0137(9)
C18 0.0301(15) 0.0191(13) 0.0255(13) -0.0066(10) -0.0143(11) 0.0140(12)
N19 0.0192(11) 0.0153(11) 0.0198(11) -0.0037(8) -0.0073(9) 0.0092(9)
C14B 0.083(8) 0.048(6) 0.048(6) -0.039(5) -0.055(6) 0.056(7)
C15B 0.056(6) 0.028(5) 0.069(7) -0.031(5) -0.049(5) 0.031(5)
N21 0.0151(9) 0.0151(9) 0.029(2) -0.0003(6) 0.0003(6) 0.0097(11)
C22 0.0175(11) 0.0134(10) 0.061(2) -0.0007(13) 0.0020(13) 0.0080(9)
C23 0.0152(12) 0.0140(11) 0.085(3) 0.0006(15) 0.0011(15) 0.0068(10)
C24 0.0170(12) 0.0170(12) 0.062(4) -0.0005(8) 0.0005(8) 0.0108(14)
C25 0.0134(12) 0.0134(12) 0.080(4) 0.0023(9) -0.0023(9) 0.0071(14)
N26 0.0128(14) 0.0144(11) 0.083(4) -0.0003(8) -0.0006(17) 0.0064(7)
O51 0.21(3) 0.21(3) 0.26(2) -0.06(2) 0.00(2) 0.13(2)
N52 0.29(3) 0.29(3) 0.30(3) 0.001(13) 0.001(12) 0.147(16)
O53 0.29(3) 0.27(4) 0.26(3) -0.02(2) 0.02(2) 0.13(2)
O54 0.29(3) 0.30(3) 0.31(3) 0.02(2) -0.01(2) 0.14(2)

loop_
_atom_type_symbol
_atom_type_description
_atom_type_scat_dispersion_real
_atom_type_scat_dispersion_imag
_atom_type_scat_source
C C 0.0033 0.0016 'International Tables Vol C Tables 4.2.6.8 and 6.1.1.4'
H H 0.0000 0.0000 'International Tables Vol C Tables 4.2.6.8 and 6.1.1.4'
N N 0.0061 0.0033 'International Tables Vol C Tables 4.2.6.8 and 6.1.1.4'
O O 0.0106 0.0060 'International Tables Vol C Tables 4.2.6.8 and 6.1.1.4'
Co Co 0.3494 0.9721 'International Tables Vol C Tables 4.2.6.8 and 6.1.1.4'

loop_
_geom_angle_atom_site_label_1
_geom_angle_atom_site_label_2
_geom_angle_atom_site_label_3
_geom_angle
_geom_angle_site_symmetry_1
_geom_angle_site_symmetry_3
O2 Co1 O11 87.53(9) . .
O2 Co1 O11 87.53(9) . 7_665
O11 Co1 O11 94.19(13) . 7_665
O2 Co1 N21 174.79(14) . .
O11 Co1 N21 88.92(9) . .
O11 Co1 N21 88.92(9) 7_665 .
O2 Co1 N19 89.36(9) . 10_565
O11 Co1 N19 175.32(10) . 10_565
O11 Co1 N19 89.17(8) 7_665 10_565
N21 Co1 N19 94.40(9) . 10_565
O2 Co1 N19 89.36(9) . 4_565
O11 Co1 N19 89.17(8) . 4_565
O11 Co1 N19 175.32(10) 7_665 4_565
N21 Co1 N19 94.40(9) . 4_565
N19 Co1 N19 87.30(13) 10_565 4_565
Co1 O2 Co1 116.29(6) . 3_565
Co1 O2 Co1 116.29(6) . 2_665
Co1 O2 Co1 116.29(6) 3_565 2_665
C12 O11 Co1 132.7(2) . .
O11 C12 O11 128.1(3) 9_565 .
O11 C12 C13 115.91(17) 9_565 .
O11 C12 C13 115.91(17) . .
C14 C13 C14 105.1(10) . 9_565
C14B C13 C14B 114.2(8) 9_565 .
C14 C13 C12 122.5(5) . .
C14 C13 C12 122.5(5) 9_565 .
C14B C13 C12 118.8(4) 9_565 .
C14B C13 C12 118.8(4) . .
C13 C14 C15 122.2(8) . .
C13 C14 H14 118.9 . .
C15 C14 H14 118.9 . .
C16 C15 C14 119.2(7) . .
C16 C15 H15 120.4 . .
C14 C15 H15 120.4 . .
C15 C16 C15 108.0(10) . 9_565
C15B C16 C15B 115.1(8) 9_565 .
C15 C16 N17 120.8(4) . .
C15 C16 N17 120.8(4) 9_565 .
C15B C16 N17 118.3(4) 9_565 .
C15B C16 N17 118.2(4) . .
C18 N17 C18 105.4(3) . 9_565
C18 N17 C16 127.27(16) . .
C18 N17 C16 127.27(16) 9_565 .
N19 C18 N17 110.1(2) . .
N19 C18 H18 124.9 . .
N17 C18 H18 124.9 . .
C18 N19 N19 107.15(15) . 9_565
C18 N19 Co1 134.24(19) . 4_564
N19 N19 Co1 118.49(6) 9_565 4_564
C15B C14B C13 119.5(7) . .
C15B C14B H14B 120.3 . .
C13 C14B H14B 120.3 . .
C14B C15B C16 119.1(7) . .
C14B C15B H15B 120.5 . .
C16 C15B H15B 120.5 . .
C22 N21 C22 117.8(3) . 7_665
C22 N21 Co1 120.96(15) . .
C22 N21 Co1 120.97(15) 7_665 .
N21 C22 C23 123.1(2) . .
N21 C22 H22 118.5 . .
C23 C22 H22 118.5 . .
C22 C23 C24 118.8(3) . .
C22 C23 H23 120.6 . .
C24 C23 H23 120.6 . .
C23 C24 C23 118.4(3) . 7_665
C23 C24 C25 120.75(17) . .
C23 C24 C25 120.75(17) 7_665 .
N26 C25 N26 125.2(4) . 3_465
N26 C25 C24 117.41(19) . .
N26 C25 C24 117.41(19) 3_465 .
C25 N26 C25 114.8(4) 2_675 .
O51 N52 O53 119.59(14) . .
O51 N52 O54 119.64(8) . .
O53 N52 O54 119.6 . .

loop_
_geom_bond_atom_site_label_1
_geom_bond_atom_site_label_2
_geom_bond_distance
_geom_bond_site_symmetry_2
Co1 O2 2.0352(8) .
Co1 O11 2.092(2) .
Co1 O11 2.092(2) 7_665
Co1 N21 2.111(3) .
Co1 N19 2.162(2) 10_565
Co1 N19 2.162(2) 4_565
O2 Co1 2.0353(8) 3_565
O2 Co1 2.0353(8) 2_665
O11 C12 1.252(3) .
C12 O11 1.252(3) 9_565
C12 C13 1.522(5) .
C13 C14 1.326(11) .
C13 C14 1.326(10) 9_565
C13 C14B 1.435(8) 9_565
C13 C14B 1.435(8) .
C14 C15 1.419(14) .
C14 H14 0.9500 .
C15 C16 1.320(9) .
C15 H15 0.9500 .
C16 C15 1.320(9) 9_565
C16 C15B 1.427(9) 9_565
C16 C15B 1.427(9) .
C16 N17 1.441(5) .
N17 C18 1.361(3) .
N17 C18 1.361(3) 9_565
C18 N19 1.307(3) .
C18 H18 0.9500 .
N19 N19 1.396(4) 9_565
N19 Co1 2.162(2) 4_564
C14B C15B 1.370(14) .
C14B H14B 0.9500 .
C15B H15B 0.9500 .
N21 C22 1.342(3) .
N21 C22 1.342(3) 7_665
C22 C23 1.390(4) .
C22 H22 0.9500 .
C23 C24 1.394(3) .
C23 H23 0.9500 .
C24 C23 1.394(3) 7_665
C24 C25 1.486(5) .
C25 N26 1.337(3) .
C25 N26 1.337(3) 3_465
N26 C25 1.337(2) 2_675
O51 N52 1.2505 .
N52 O53 1.2520 .
N52 O54 1.2521(12) .

loop_
_geom_torsion_atom_site_label_1
_geom_torsion_atom_site_label_2
_geom_torsion_atom_site_label_3
_geom_torsion_atom_site_label_4
_geom_torsion
_geom_torsion_site_symmetry_1
_geom_torsion_site_symmetry_4
Co1 O11 C12 O11 1.7(7) . 9_565
Co1 O11 C12 C13 -175.9(2) . .
O11 C12 C13 C14 20.7(8) 9_565 .
O11 C12 C13 C14 -161.4(7) . .
O11 C12 C13 C14 161.4(7) 9_565 9_565
O11 C12 C13 C14 -20.8(8) . 9_565
O11 C12 C13 C14B -162.3(7) 9_565 9_565
O11 C12 C13 C14B 15.6(8) . 9_565
O11 C12 C13 C14B -15.6(8) 9_565 .
O11 C12 C13 C14B 162.3(7) . .
C14 C13 C14 C15 36.8(15) 9_565 .
C12 C13 C14 C15 -176.8(8) . .
C13 C14 C15 C16 -0.2(15) . .
C14 C15 C16 C15 -37.8(13) . 9_565
C14 C15 C16 N17 177.1(8) . .
C15 C16 N17 C18 -20.9(8) . .
C15 C16 N17 C18 -161.6(6) 9_565 .
C15B C16 N17 C18 162.1(7) 9_565 .
C15B C16 N17 C18 15.4(9) . .
C15 C16 N17 C18 161.6(6) . 9_565
C15 C16 N17 C18 20.9(8) 9_565 9_565
C15B C16 N17 C18 -15.4(9) 9_565 9_565
C15B C16 N17 C18 -162.1(7) . 9_565
C18 N17 C18 N19 1.6(5) 9_565 .
C16 N17 C18 N19 -176.3(4) . .
N17 C18 N19 N19 -1.0(3) . 9_565
N17 C18 N19 Co1 -176.7(2) . 4_564
C14B C13 C14B C15B -28.9(19) 9_565 .
C12 C13 C14B C15B -177.0(10) . .
C13 C14B C15B C16 0.0(19) . .
C15B C16 C15B C14B 29(2) 9_565 .
N17 C16 C15B C14B 176.9(10) . .
C22 N21 C22 C23 -0.4(7) 7_665 .
Co1 N21 C22 C23 -175.0(3) . .
N21 C22 C23 C24 -0.6(6) . .
C22 C23 C24 C23 1.5(8) . 7_665
C22 C23 C24 C25 179.0(4) . .
C23 C24 C25 N26 -178.7(5) . .
C23 C24 C25 N26 -1.2(7) 7_665 .
C23 C24 C25 N26 1.2(7) . 3_465
C23 C24 C25 N26 178.7(5) 7_665 3_465
N26 C25 N26 C25 -1.3(11) 3_465 2_675
C24 C25 N26 C25 178.6(3) . 2_675
